data_7705558
loop_
_publ_author_name
'R\"osch, Andreas'
'Herzog, Christoph M.'
'Schreiner, Simon H. F.'
'G\"orls, Helmar'
'Kretschmer, Robert'

_publ_section_title
;
 Ditopic bis(<i>N</i>,<i>N</i>',<i>N</i>'-substituted 1,2-ethanediamine)
 ligands: synthesis and coordination chemistry.
;
_journal_issue 39
_journal_name_full 'Dalton transactions (Cambridge, England : 2003)'
_journal_page_first 13818
_journal_page_last 13828
_journal_paper_doi 10.1039/d0dt03124k
_journal_volume 49
_journal_year 2020
_chemical_formula_moiety 'C29 H50 Al2 N4'
_chemical_formula_sum 'C29 H50 Al2 N4'
_chemical_formula_weight 508.69
_space_group_crystal_system monoclinic
_space_group_IT_number 14
_space_group_name_Hall '-P 2ybc'
_space_group_name_H-M_alt 'P 1 21/c 1'
_atom_sites_solution_hydrogens geom
_audit_creation_method SHELXL-2018/3
_audit_update_record
;
2020-08-31 deposited with the CCDC.	2020-09-24 downloaded from the CCDC.
;
_cell_angle_alpha 90
_cell_angle_beta 98.015(2)
_cell_angle_gamma 90
_cell_formula_units_Z 4
_cell_length_a 31.9265(7)
_cell_length_b 7.4319(2)
_cell_length_c 13.1546(3)
_cell_measurement_reflns_used 11163
_cell_measurement_temperature 123(2)
_cell_measurement_theta_max 74.103
_cell_measurement_theta_min 2.795
_cell_volume 3090.76(13)
_computing_cell_refinement 'CrysAlisPro 1.171.38.43 (Rigaku OD, 2015)'
_computing_data_collection 'CrysAlisPro 1.171.38.43 (Rigaku OD, 2015)'
_computing_data_reduction 'CrysAlisPro 1.171.38.43 (Rigaku OD, 2015)'
_computing_molecular_graphics SHELXTL/PC
_computing_publication_material 'SHELXL-2018/3 (Sheldrick, 2018)'
_computing_structure_refinement 'SHELXL-2018/3 (Sheldrick, 2018)'
_computing_structure_solution 'SHELXT 2014/5 (Sheldrick, 2014)'
_diffrn_ambient_temperature 123(2)
_diffrn_measured_fraction_theta_full 0.988
_diffrn_measured_fraction_theta_max 0.946
_diffrn_measurement_device_type 'Xcalibur, AtlasS2, Gemini ultra'
_diffrn_measurement_method '\w scans'
_diffrn_radiation_type CuK\a
_diffrn_radiation_wavelength 1.54184
_diffrn_reflns_av_R_equivalents 0.0259
_diffrn_reflns_av_unetI/netI 0.0318
_diffrn_reflns_Laue_measured_fraction_full 0.988
_diffrn_reflns_Laue_measured_fraction_max 0.946
_diffrn_reflns_limit_h_max 39
_diffrn_reflns_limit_h_min -38
_diffrn_reflns_limit_k_max 7
_diffrn_reflns_limit_k_min -8
_diffrn_reflns_limit_l_max 14
_diffrn_reflns_limit_l_min -15
_diffrn_reflns_number 11163
_diffrn_reflns_point_group_measured_fraction_full 0.988
_diffrn_reflns_point_group_measured_fraction_max 0.946
_diffrn_reflns_theta_full 67.684
_diffrn_reflns_theta_max 74.103
_diffrn_reflns_theta_min 2.795
_diffrn_source 'micro-focus sealed X-ray tube'
_exptl_absorpt_coefficient_mu 1.006
_exptl_absorpt_correction_T_max 0.992
_exptl_absorpt_correction_T_min 0.963
_exptl_absorpt_correction_type gaussian
_exptl_absorpt_process_details
; 
CrysAlisPro 1.171.38.43 (Rigaku Oxford Diffraction, 2015) 
Numerical absorption correction based on gaussian integration over 
   a multifaceted crystal model 
Empirical absorption correction using spherical harmonics, 
 implemented in SCALE3 ABSPACK scaling algorithm. 
;
_exptl_crystal_colour colourless
_exptl_crystal_density_diffrn 1.093
_exptl_crystal_density_method 'not measured'
_exptl_crystal_description prism
_exptl_crystal_F_000 1112
_exptl_crystal_size_max 0.207
_exptl_crystal_size_mid 0.157
_exptl_crystal_size_min 0.032
_refine_diff_density_max 0.394
_refine_diff_density_min -0.241
_refine_diff_density_rms 0.045
_refine_ls_extinction_method none
_refine_ls_goodness_of_fit_ref 1.038
_refine_ls_hydrogen_treatment constr
_refine_ls_matrix_type full
_refine_ls_number_parameters 326
_refine_ls_number_reflns 5946
_refine_ls_number_restraints 0
_refine_ls_restrained_S_all 1.038
_refine_ls_R_factor_all 0.0564
_refine_ls_R_factor_gt 0.0448
_refine_ls_shift/su_max 0.004
_refine_ls_shift/su_mean 0.000
_refine_ls_structure_factor_coef Fsqd
_refine_ls_weighting_details 'w=1/[\s^2^(Fo^2^)+(0.0740P)^2^+0.5119P] where P=(Fo^2^+2Fc^2^)/3'
_refine_ls_weighting_scheme calc
_refine_ls_wR_factor_gt 0.1197
_refine_ls_wR_factor_ref 0.1294
_reflns_Friedel_coverage 0.000
_reflns_number_gt 4823
_reflns_number_total 5946
_reflns_threshold_expression 'I > 2\s(I)'
_cod_data_source_file d0dt03124k2.cif
_cod_data_source_block FO7254_2dAlMe2
_cod_depositor_comments 'Adding full bibliography for 7705549--7705563.cif.'
_cod_original_sg_symbol_H-M 'P 21/c'
_cod_database_code 7705558
_shelx_shelxl_version_number 2018/3
_shelx_space_group_comment
; 
The symmetry employed for this shelxl refinement is uniquely defined 
by the following loop, which should always be used as a source of 
symmetry information in preference to the above space-group names. 
They are only intended as comments. 
;
_shelx_estimated_absorpt_t_min 0.819
_shelx_estimated_absorpt_t_max 0.969

loop_
_space_group_symop_operation_xyz
'x, y, z'
'-x, y+1/2, -z+1/2'
'-x, -y, -z'
'x, -y-1/2, z-1/2'

loop_
_atom_site_label
_atom_site_type_symbol
_atom_site_fract_x
_atom_site_fract_y
_atom_site_fract_z
_atom_site_U_iso_or_equiv
_atom_site_adp_type
_atom_site_occupancy
_atom_site_site_symmetry_order
_atom_site_calc_flag
_atom_site_refinement_flags_posn
_atom_site_refinement_flags_adp
_atom_site_refinement_flags_occupancy
_atom_site_disorder_assembly
_atom_site_disorder_group
Al1 Al 0.83136(2) 0.85568(7) 0.71754(4) 0.02680(13) Uani 1 1 d . . . . .
Al2 Al 0.66748(2) 0.37908(8) 0.79014(4) 0.03669(15) Uani 1 1 d . . . . .
N1 N 0.88864(4) 0.85204(18) 0.71437(10) 0.0262(3) Uani 1 1 d . . . . .
N2 N 0.83276(4) 0.5821(2) 0.70587(10) 0.0293(3) Uani 1 1 d . . . . .
N3 N 0.67558(5) 0.5050(2) 0.65660(12) 0.0359(3) Uani 1 1 d . . . . .
N4 N 0.61098(4) 0.3707(2) 0.74106(12) 0.0366(3) Uani 1 1 d . . . . .
C1 C 0.91849(4) 0.9943(2) 0.73391(12) 0.0258(3) Uani 1 1 d . . . . .
C2 C 0.92778(5) 1.1039(2) 0.65303(13) 0.0293(3) Uani 1 1 d . . . . .
C3 C 0.95713(5) 1.2430(2) 0.67325(14) 0.0325(4) Uani 1 1 d . . . . .
H3 H 0.963568 1.316347 0.618353 0.039 Uiso 1 1 calc R U . . .
C4 C 0.97703(5) 1.2759(2) 0.77181(14) 0.0336(4) Uani 1 1 d . . . . .
H4 H 0.996497 1.372652 0.784777 0.040 Uiso 1 1 calc R U . . .
C5 C 0.96827(5) 1.1665(3) 0.85125(13) 0.0328(4) Uani 1 1 d . . . . .
H5 H 0.981987 1.188462 0.918935 0.039 Uiso 1 1 calc R U . . .
C6 C 0.93953(5) 1.0238(2) 0.83357(12) 0.0293(3) Uani 1 1 d . . . . .
C7 C 0.90678(6) 1.0727(3) 0.54491(14) 0.0402(4) Uani 1 1 d . . . . .
H7A H 0.922030 1.139038 0.497133 0.060 Uiso 1 1 calc R U . . .
H7B H 0.877437 1.114803 0.537959 0.060 Uiso 1 1 calc R U . . .
H7C H 0.907202 0.943867 0.529151 0.060 Uiso 1 1 calc R U . . .
C8 C 0.93198(6) 0.9030(3) 0.92070(14) 0.0415(4) Uani 1 1 d . . . . .
H8A H 0.943547 0.959248 0.986003 0.062 Uiso 1 1 calc R U . . .
H8B H 0.945954 0.787077 0.913981 0.062 Uiso 1 1 calc R U . . .
H8C H 0.901519 0.883938 0.918983 0.062 Uiso 1 1 calc R U . . .
C9 C 0.90624(5) 0.6770(2) 0.69495(14) 0.0341(4) Uani 1 1 d . . . . .
H9A H 0.920451 0.624175 0.759805 0.041 Uiso 1 1 calc R U . . .
H9AB H 0.927278 0.688996 0.646742 0.041 Uiso 1 1 calc R U . . .
C10 C 0.86974(5) 0.5571(3) 0.64861(15) 0.0355(4) Uani 1 1 d . . . . .
H10A H 0.861445 0.588373 0.575421 0.043 Uiso 1 1 calc R U . . .
H10B H 0.878792 0.429578 0.652553 0.043 Uiso 1 1 calc R U . . .
C11 C 0.84220(7) 0.4955(3) 0.80787(16) 0.0458(5) Uani 1 1 d . . . . .
H11A H 0.847589 0.367056 0.799079 0.069 Uiso 1 1 calc R U . . .
H11B H 0.818014 0.510459 0.845500 0.069 Uiso 1 1 calc R U . . .
H11C H 0.867262 0.551852 0.846534 0.069 Uiso 1 1 calc R U . . .
C12 C 0.79479(5) 0.4970(3) 0.64550(14) 0.0362(4) Uani 1 1 d . . . . .
H12A H 0.799441 0.365592 0.641944 0.043 Uiso 1 1 calc R U . . .
H12B H 0.791285 0.544624 0.574530 0.043 Uiso 1 1 calc R U . . .
C13 C 0.75453(6) 0.5316(3) 0.69174(15) 0.0429(4) Uani 1 1 d . . . . .
H13A H 0.752452 0.661033 0.708010 0.051 Uiso 1 1 calc R U . . .
H13B H 0.755239 0.462565 0.756334 0.051 Uiso 1 1 calc R U . . .
C14 C 0.71605(6) 0.4748(3) 0.61594(15) 0.0419(4) Uani 1 1 d . . . . .
H14A H 0.715767 0.543676 0.551423 0.050 Uiso 1 1 calc R U . . .
H14B H 0.718573 0.345601 0.599570 0.050 Uiso 1 1 calc R U . . .
C15 C 0.66801(7) 0.7018(3) 0.6672(2) 0.0536(5) Uani 1 1 d . . . . .
H15A H 0.668094 0.760603 0.600509 0.080 Uiso 1 1 calc R U . . .
H15B H 0.690418 0.753364 0.717173 0.080 Uiso 1 1 calc R U . . .
H15C H 0.640546 0.720623 0.690719 0.080 Uiso 1 1 calc R U . . .
C16 C 0.63976(6) 0.4271(3) 0.58418(15) 0.0463(5) Uani 1 1 d . . . . .
H16A H 0.646683 0.302302 0.566058 0.056 Uiso 1 1 calc R U . . .
H16B H 0.635222 0.499092 0.520287 0.056 Uiso 1 1 calc R U . . .
C17 C 0.59976(6) 0.4278(3) 0.63501(15) 0.0431(5) Uani 1 1 d . . . . .
H17A H 0.587428 0.550237 0.632531 0.052 Uiso 1 1 calc R U . . .
H17B H 0.578563 0.344657 0.598505 0.052 Uiso 1 1 calc R U . . .
C18 C 0.57773(5) 0.2987(3) 0.78951(15) 0.0374(4) Uani 1 1 d . . . . .
C19 C 0.56047(6) 0.3972(3) 0.86449(16) 0.0446(5) Uani 1 1 d . . . . .
C20 C 0.52856(7) 0.3198(4) 0.91262(18) 0.0544(6) Uani 1 1 d . . . . .
H20 H 0.517204 0.385712 0.964295 0.065 Uiso 1 1 calc R U . . .
C21 C 0.51319(6) 0.1509(4) 0.88720(19) 0.0581(6) Uani 1 1 d . . . . .
H21 H 0.491324 0.101176 0.920612 0.070 Uiso 1 1 calc R U . . .
C22 C 0.52953(6) 0.0549(4) 0.8137(2) 0.0573(6) Uani 1 1 d . . . . .
H22 H 0.518675 -0.061547 0.795696 0.069 Uiso 1 1 calc R U . . .
C23 C 0.56201(6) 0.1249(3) 0.76407(18) 0.0468(5) Uani 1 1 d . . . . .
C24 C 0.57482(9) 0.5862(4) 0.8915(2) 0.0623(6) Uani 1 1 d . . . . .
H24A H 0.552509 0.650367 0.920802 0.093 Uiso 1 1 calc R U . . .
H24B H 0.580772 0.648572 0.829445 0.093 Uiso 1 1 calc R U . . .
H24C H 0.600522 0.582672 0.941774 0.093 Uiso 1 1 calc R U . . .
C25 C 0.58057(7) 0.0132(4) 0.6865(2) 0.0642(7) Uani 1 1 d . . . . .
H25A H 0.570418 -0.110965 0.689158 0.096 Uiso 1 1 calc R U . . .
H25B H 0.611498 0.014843 0.702066 0.096 Uiso 1 1 calc R U . . .
H25C H 0.571934 0.062576 0.617741 0.096 Uiso 1 1 calc R U . . .
C26 C 0.81239(6) 0.9249(3) 0.84870(15) 0.0448(5) Uani 1 1 d . . . . .
H26A H 0.781554 0.913854 0.842575 0.067 Uiso 1 1 calc R U . . .
H26B H 0.820641 1.049685 0.865119 0.067 Uiso 1 1 calc R U . . .
H26C H 0.825567 0.845462 0.903497 0.067 Uiso 1 1 calc R U . . .
C27 C 0.79495(6) 0.9472(3) 0.59462(15) 0.0404(4) Uani 1 1 d . . . . .
H27A H 0.765323 0.944463 0.606474 0.061 Uiso 1 1 calc R U . . .
H27B H 0.798426 0.871379 0.535423 0.061 Uiso 1 1 calc R U . . .
H27C H 0.803033 1.071168 0.580994 0.061 Uiso 1 1 calc R U . . .
C28 C 0.68709(8) 0.5385(5) 0.90657(19) 0.0705(8) Uani 1 1 d . . . . .
H28A H 0.677482 0.491287 0.968938 0.106 Uiso 1 1 calc R U . . .
H28B H 0.675504 0.659416 0.892407 0.106 Uiso 1 1 calc R U . . .
H28C H 0.718063 0.544061 0.916345 0.106 Uiso 1 1 calc R U . . .
C29 C 0.69811(7) 0.1495(3) 0.7956(3) 0.0684(8) Uani 1 1 d . . . . .
H29A H 0.684657 0.063299 0.837207 0.103 Uiso 1 1 calc R U . . .
H29B H 0.727537 0.168525 0.826305 0.103 Uiso 1 1 calc R U . . .
H29C H 0.697426 0.101937 0.725848 0.103 Uiso 1 1 calc R U . . .

loop_
_atom_site_aniso_label
_atom_site_aniso_U_11
_atom_site_aniso_U_22
_atom_site_aniso_U_33
_atom_site_aniso_U_23
_atom_site_aniso_U_13
_atom_site_aniso_U_12
Al1 0.0236(2) 0.0278(3) 0.0289(2) -0.00343(19) 0.00347(17) 0.00050(17)
Al2 0.0276(2) 0.0431(3) 0.0387(3) 0.0031(2) 0.0022(2) -0.0028(2)
N1 0.0247(6) 0.0236(7) 0.0304(7) -0.0023(5) 0.0042(5) -0.0015(5)
N2 0.0287(6) 0.0288(7) 0.0300(7) -0.0013(6) 0.0026(5) -0.0032(5)
N3 0.0319(7) 0.0364(9) 0.0392(8) -0.0009(6) 0.0048(6) -0.0045(6)
N4 0.0274(7) 0.0434(9) 0.0391(8) 0.0003(7) 0.0051(6) -0.0017(6)
C1 0.0218(6) 0.0259(8) 0.0301(8) -0.0030(6) 0.0051(6) 0.0015(6)
C2 0.0271(7) 0.0292(9) 0.0321(8) 0.0011(7) 0.0054(6) 0.0018(6)
C3 0.0312(8) 0.0275(9) 0.0395(9) 0.0045(7) 0.0076(7) 0.0005(6)
C4 0.0261(7) 0.0289(9) 0.0460(10) -0.0045(7) 0.0061(7) -0.0021(6)
C5 0.0258(7) 0.0380(10) 0.0338(8) -0.0079(7) 0.0020(6) -0.0027(7)
C6 0.0252(7) 0.0335(9) 0.0296(8) -0.0019(7) 0.0051(6) 0.0001(6)
C7 0.0472(10) 0.0425(11) 0.0302(9) 0.0045(8) 0.0032(7) -0.0062(8)
C8 0.0400(9) 0.0547(12) 0.0283(8) 0.0051(8) 0.0001(7) -0.0116(8)
C9 0.0278(7) 0.0304(9) 0.0441(9) -0.0078(8) 0.0050(7) 0.0011(7)
C10 0.0319(8) 0.0302(9) 0.0447(10) -0.0123(8) 0.0061(7) 0.0002(7)
C11 0.0523(11) 0.0395(11) 0.0430(10) 0.0105(9) -0.0025(8) -0.0080(9)
C12 0.0341(8) 0.0355(10) 0.0386(9) -0.0066(7) 0.0034(7) -0.0092(7)
C13 0.0355(9) 0.0522(12) 0.0419(10) -0.0053(9) 0.0087(7) -0.0123(8)
C14 0.0334(8) 0.0524(12) 0.0411(10) -0.0036(9) 0.0090(7) -0.0075(8)
C15 0.0525(11) 0.0391(12) 0.0691(14) 0.0075(11) 0.0088(10) 0.0024(9)
C16 0.0350(9) 0.0643(14) 0.0386(10) -0.0016(9) 0.0012(7) -0.0066(9)
C17 0.0303(8) 0.0566(13) 0.0415(10) 0.0018(9) 0.0017(7) 0.0004(8)
C18 0.0272(7) 0.0412(11) 0.0434(10) 0.0045(8) 0.0036(7) 0.0017(7)
C19 0.0385(9) 0.0498(12) 0.0467(11) 0.0065(9) 0.0102(8) 0.0045(8)
C20 0.0411(10) 0.0741(17) 0.0503(12) 0.0100(11) 0.0141(9) 0.0061(10)
C21 0.0332(9) 0.0784(18) 0.0625(14) 0.0253(13) 0.0055(9) -0.0064(10)
C22 0.0356(10) 0.0546(14) 0.0786(16) 0.0130(12) -0.0027(10) -0.0100(9)
C23 0.0312(8) 0.0456(12) 0.0622(13) 0.0022(10) 0.0013(8) -0.0034(8)
C24 0.0700(15) 0.0522(14) 0.0712(16) -0.0063(12) 0.0327(12) 0.0058(12)
C25 0.0459(11) 0.0522(14) 0.0944(19) -0.0220(13) 0.0096(11) -0.0077(10)
C26 0.0345(9) 0.0580(13) 0.0426(10) -0.0162(9) 0.0084(7) 0.0014(8)
C27 0.0342(8) 0.0412(11) 0.0437(10) 0.0032(8) -0.0014(7) 0.0050(7)
C28 0.0493(12) 0.113(2) 0.0480(13) -0.0225(14) 0.0018(10) -0.0110(13)
C29 0.0389(11) 0.0496(14) 0.114(2) 0.0227(14) 0.0006(12) 0.0019(9)

loop_
_atom_type_symbol
_atom_type_description
_atom_type_scat_dispersion_real
_atom_type_scat_dispersion_imag
_atom_type_scat_source
C C 0.0181 0.0091 'International Tables Vol C Tables 4.2.6.8 and 6.1.1.4'
H H 0.0000 0.0000 'International Tables Vol C Tables 4.2.6.8 and 6.1.1.4'
Al Al 0.2130 0.2455 'International Tables Vol C Tables 4.2.6.8 and 6.1.1.4'
N N 0.0311 0.0180 'International Tables Vol C Tables 4.2.6.8 and 6.1.1.4'

loop_
_geom_angle_atom_site_label_1
_geom_angle_atom_site_label_2
_geom_angle_atom_site_label_3
_geom_angle
_geom_angle_site_symmetry_1
_geom_angle_site_symmetry_3
_geom_angle_publ_flag
N1 Al1 C26 116.85(7) . . ?
N1 Al1 C27 117.44(7) . . ?
C26 Al1 C27 114.09(9) . . ?
N1 Al1 N2 87.21(6) . . ?
C26 Al1 N2 109.75(9) . . ?
C27 Al1 N2 107.34(8) . . ?
N4 Al2 C29 116.41(9) . . ?
N4 Al2 C28 119.07(10) . . ?
C29 Al2 C28 113.08(13) . . ?
N4 Al2 N3 87.07(7) . . ?
C29 Al2 N3 107.94(11) . . ?
C28 Al2 N3 109.23(11) . . ?
C1 N1 C9 115.54(12) . . ?
C1 N1 Al1 129.02(11) . . ?
C9 N1 Al1 115.34(10) . . ?
C11 N2 C12 110.22(14) . . ?
C11 N2 C10 109.06(14) . . ?
C12 N2 C10 108.56(13) . . ?
C11 N2 Al1 111.63(12) . . ?
C12 N2 Al1 115.93(11) . . ?
C10 N2 Al1 100.86(10) . . ?
C14 N3 C15 110.04(16) . . ?
C14 N3 C16 109.77(15) . . ?
C15 N3 C16 108.59(17) . . ?
C14 N3 Al2 117.58(12) . . ?
C15 N3 Al2 109.16(13) . . ?
C16 N3 Al2 101.11(12) . . ?
C18 N4 C17 116.22(14) . . ?
C18 N4 Al2 128.13(12) . . ?
C17 N4 Al2 115.30(11) . . ?
C2 C1 C6 119.52(15) . . ?
C2 C1 N1 120.07(14) . . ?
C6 C1 N1 120.40(15) . . ?
C3 C2 C1 119.49(15) . . ?
C3 C2 C7 119.57(16) . . ?
C1 C2 C7 120.94(15) . . ?
C4 C3 C2 121.20(16) . . ?
C4 C3 H3 119.4 . . ?
C2 C3 H3 119.4 . . ?
C5 C4 C3 119.27(16) . . ?
C5 C4 H4 120.4 . . ?
C3 C4 H4 120.4 . . ?
C4 C5 C6 121.11(16) . . ?
C4 C5 H5 119.4 . . ?
C6 C5 H5 119.4 . . ?
C5 C6 C1 119.36(16) . . ?
C5 C6 C8 119.80(15) . . ?
C1 C6 C8 120.83(15) . . ?
C2 C7 H7A 109.5 . . ?
C2 C7 H7B 109.5 . . ?
H7A C7 H7B 109.5 . . ?
C2 C7 H7C 109.5 . . ?
H7A C7 H7C 109.5 . . ?
H7B C7 H7C 109.5 . . ?
C6 C8 H8A 109.5 . . ?
C6 C8 H8B 109.5 . . ?
H8A C8 H8B 109.5 . . ?
C6 C8 H8C 109.5 . . ?
H8A C8 H8C 109.5 . . ?
H8B C8 H8C 109.5 . . ?
N1 C9 C10 107.50(13) . . ?
N1 C9 H9A 110.2 . . ?
C10 C9 H9A 110.2 . . ?
N1 C9 H9AB 110.2 . . ?
C10 C9 H9AB 110.2 . . ?
H9A C9 H9AB 108.5 . . ?
N2 C10 C9 109.79(14) . . ?
N2 C10 H10A 109.7 . . ?
C9 C10 H10A 109.7 . . ?
N2 C10 H10B 109.7 . . ?
C9 C10 H10B 109.7 . . ?
H10A C10 H10B 108.2 . . ?
N2 C11 H11A 109.5 . . ?
N2 C11 H11B 109.5 . . ?
H11A C11 H11B 109.5 . . ?
N2 C11 H11C 109.5 . . ?
H11A C11 H11C 109.5 . . ?
H11B C11 H11C 109.5 . . ?
N2 C12 C13 112.63(15) . . ?
N2 C12 H12A 109.1 . . ?
C13 C12 H12A 109.1 . . ?
N2 C12 H12B 109.1 . . ?
C13 C12 H12B 109.1 . . ?
H12A C12 H12B 107.8 . . ?
C12 C13 C14 109.88(16) . . ?
C12 C13 H13A 109.7 . . ?
C14 C13 H13A 109.7 . . ?
C12 C13 H13B 109.7 . . ?
C14 C13 H13B 109.7 . . ?
H13A C13 H13B 108.2 . . ?
N3 C14 C13 112.59(16) . . ?
N3 C14 H14A 109.1 . . ?
C13 C14 H14A 109.1 . . ?
N3 C14 H14B 109.1 . . ?
C13 C14 H14B 109.1 . . ?
H14A C14 H14B 107.8 . . ?
N3 C15 H15A 109.5 . . ?
N3 C15 H15B 109.5 . . ?
H15A C15 H15B 109.5 . . ?
N3 C15 H15C 109.5 . . ?
H15A C15 H15C 109.5 . . ?
H15B C15 H15C 109.5 . . ?
N3 C16 C17 109.39(16) . . ?
N3 C16 H16A 109.8 . . ?
C17 C16 H16A 109.8 . . ?
N3 C16 H16B 109.8 . . ?
C17 C16 H16B 109.8 . . ?
H16A C16 H16B 108.2 . . ?
N4 C17 C16 108.11(15) . . ?
N4 C17 H17A 110.1 . . ?
C16 C17 H17A 110.1 . . ?
N4 C17 H17B 110.1 . . ?
C16 C17 H17B 110.1 . . ?
H17A C17 H17B 108.4 . . ?
C19 C18 C23 118.95(18) . . ?
C19 C18 N4 120.79(18) . . ?
C23 C18 N4 120.25(18) . . ?
C20 C19 C18 119.2(2) . . ?
C20 C19 C24 119.7(2) . . ?
C18 C19 C24 121.14(19) . . ?
C21 C20 C19 121.7(2) . . ?
C21 C20 H20 119.2 . . ?
C19 C20 H20 119.2 . . ?
C22 C21 C20 119.5(2) . . ?
C22 C21 H21 120.3 . . ?
C20 C21 H21 120.3 . . ?
C21 C22 C23 121.2(2) . . ?
C21 C22 H22 119.4 . . ?
C23 C22 H22 119.4 . . ?
C22 C23 C18 119.5(2) . . ?
C22 C23 C25 120.0(2) . . ?
C18 C23 C25 120.51(19) . . ?
C19 C24 H24A 109.5 . . ?
C19 C24 H24B 109.5 . . ?
H24A C24 H24B 109.5 . . ?
C19 C24 H24C 109.5 . . ?
H24A C24 H24C 109.5 . . ?
H24B C24 H24C 109.5 . . ?
C23 C25 H25A 109.5 . . ?
C23 C25 H25B 109.5 . . ?
H25A C25 H25B 109.5 . . ?
C23 C25 H25C 109.5 . . ?
H25A C25 H25C 109.5 . . ?
H25B C25 H25C 109.5 . . ?
Al1 C26 H26A 109.5 . . ?
Al1 C26 H26B 109.5 . . ?
H26A C26 H26B 109.5 . . ?
Al1 C26 H26C 109.5 . . ?
H26A C26 H26C 109.5 . . ?
H26B C26 H26C 109.5 . . ?
Al1 C27 H27A 109.5 . . ?
Al1 C27 H27B 109.5 . . ?
H27A C27 H27B 109.5 . . ?
Al1 C27 H27C 109.5 . . ?
H27A C27 H27C 109.5 . . ?
H27B C27 H27C 109.5 . . ?
Al2 C28 H28A 109.5 . . ?
Al2 C28 H28B 109.5 . . ?
H28A C28 H28B 109.5 . . ?
Al2 C28 H28C 109.5 . . ?
H28A C28 H28C 109.5 . . ?
H28B C28 H28C 109.5 . . ?
Al2 C29 H29A 109.5 . . ?
Al2 C29 H29B 109.5 . . ?
H29A C29 H29B 109.5 . . ?
Al2 C29 H29C 109.5 . . ?
H29A C29 H29C 109.5 . . ?
H29B C29 H29C 109.5 . . ?

loop_
_geom_bond_atom_site_label_1
_geom_bond_atom_site_label_2
_geom_bond_distance
_geom_bond_site_symmetry_2
_geom_bond_publ_flag
Al1 N1 1.8353(13) . ?
Al1 C26 1.9747(19) . ?
Al1 C27 1.9760(18) . ?
Al1 N2 2.0401(16) . ?
Al2 N4 1.8301(15) . ?
Al2 C29 1.963(3) . ?
Al2 C28 1.968(3) . ?
Al2 N3 2.0385(17) . ?
N1 C1 1.423(2) . ?
N1 C9 1.454(2) . ?
N2 C11 1.480(2) . ?
N2 C12 1.494(2) . ?
N2 C10 1.498(2) . ?
N3 C14 1.483(2) . ?
N3 C15 1.492(3) . ?
N3 C16 1.499(2) . ?
N4 C18 1.417(2) . ?
N4 C17 1.454(2) . ?
C1 C2 1.404(2) . ?
C1 C6 1.404(2) . ?
C2 C3 1.396(2) . ?
C2 C7 1.503(2) . ?
C3 C4 1.384(3) . ?
C3 H3 0.9500 . ?
C4 C5 1.383(3) . ?
C4 H4 0.9500 . ?
C5 C6 1.400(2) . ?
C5 H5 0.9500 . ?
C6 C8 1.502(2) . ?
C7 H7A 0.9800 . ?
C7 H7B 0.9800 . ?
C7 H7C 0.9800 . ?
C8 H8A 0.9800 . ?
C8 H8B 0.9800 . ?
C8 H8C 0.9800 . ?
C9 C10 1.525(2) . ?
C9 H9A 0.9900 . ?
C9 H9AB 0.9900 . ?
C10 H10A 0.9900 . ?
C10 H10B 0.9900 . ?
C11 H11A 0.9800 . ?
C11 H11B 0.9800 . ?
C11 H11C 0.9800 . ?
C12 C13 1.519(3) . ?
C12 H12A 0.9900 . ?
C12 H12B 0.9900 . ?
C13 C14 1.530(3) . ?
C13 H13A 0.9900 . ?
C13 H13B 0.9900 . ?
C14 H14A 0.9900 . ?
C14 H14B 0.9900 . ?
C15 H15A 0.9800 . ?
C15 H15B 0.9800 . ?
C15 H15C 0.9800 . ?
C16 C17 1.522(3) . ?
C16 H16A 0.9900 . ?
C16 H16B 0.9900 . ?
C17 H17A 0.9900 . ?
C17 H17B 0.9900 . ?
C18 C19 1.401(3) . ?
C18 C23 1.409(3) . ?
C19 C20 1.396(3) . ?
C19 C24 1.504(4) . ?
C20 C21 1.372(4) . ?
C20 H20 0.9500 . ?
C21 C22 1.363(4) . ?
C21 H21 0.9500 . ?
C22 C23 1.400(3) . ?
C22 H22 0.9500 . ?
C23 C25 1.500(3) . ?
C24 H24A 0.9800 . ?
C24 H24B 0.9800 . ?
C24 H24C 0.9800 . ?
C25 H25A 0.9800 . ?
C25 H25B 0.9800 . ?
C25 H25C 0.9800 . ?
C26 H26A 0.9800 . ?
C26 H26B 0.9800 . ?
C26 H26C 0.9800 . ?
C27 H27A 0.9800 . ?
C27 H27B 0.9800 . ?
C27 H27C 0.9800 . ?
C28 H28A 0.9800 . ?
C28 H28B 0.9800 . ?
C28 H28C 0.9800 . ?
C29 H29A 0.9800 . ?
C29 H29B 0.9800 . ?
C29 H29C 0.9800 . ?
